data_2004951
loop_
_publ_author_name
'Alves, J. A. C.'
'Brigas, A. F.'
'Johnstone, R. A. W.'

_publ_section_title
;
 3-(1-Naphthyloxy)-1,2-benzisothiazole 1,1-Dioxide: Electronic Effects
 of Conjugation
;
_journal_issue 6
_journal_name_full 'Acta Crystallographica Section C'
_journal_page_first 1576
_journal_page_last 1579
_journal_paper_doi 10.1107/S0108270196000935
_journal_volume 52
_journal_year 1996
_chemical_formula_iupac 'C17 H11 N O3 S'
_chemical_formula_moiety 'C17 H11 N O3 S'
_chemical_formula_sum 'C17 H11 N O3 S'
_chemical_formula_weight 309.34
_space_group_IT_number 29
_symmetry_cell_setting orthorhombic
_symmetry_space_group_name_Hall 'P 2c -2ac'
_symmetry_space_group_name_H-M 'P c a 21'
_audit_creation_method 'from TEXRAY.INF file'
_cell_angle_alpha 90
_cell_angle_beta 90
_cell_angle_gamma 90
_cell_formula_units_Z 8
_cell_length_a 15.875(9)
_cell_length_b 13.090(10)
_cell_length_c 13.771(8)
_cell_measurement_reflns_used 20
_cell_measurement_temperature 153
_cell_measurement_theta_max 5.57
_cell_measurement_theta_min 3.34
_cell_volume 2862(3)
_computing_cell_refinement 'MSC/AFC Diffractometer Control Software'
_computing_data_collection
;
MSC/AFC Diffractometer Control Software
(Molecular Structure Corporation, 1988)
;
_computing_data_reduction 'TEXSAN PROCESS (Molecular Structure Corporation, 1993)'
_computing_publication_material 'TEXSAN FINISH'
_computing_structure_refinement 'TEXSAN LS'
_diffrn_ambient_temperature 153
_diffrn_measurement_device 'Rigaku AFC6S'
_diffrn_measurement_method \w/2\q
_diffrn_radiation_monochromator graphite
_diffrn_radiation_source 'X-ray tube'
_diffrn_radiation_type MoK\a
_diffrn_radiation_wavelength 0.7107
_diffrn_reflns_limit_h_max 19
_diffrn_reflns_limit_h_min 0
_diffrn_reflns_limit_k_max 16
_diffrn_reflns_limit_k_min 0
_diffrn_reflns_limit_l_max 16
_diffrn_reflns_limit_l_min 0
_diffrn_reflns_number 2850
_diffrn_reflns_theta_max 24.97
_diffrn_reflns_theta_min 2.51
_diffrn_standards_decay_% 1.10
_diffrn_standards_interval_count 150
_diffrn_standards_number 3
_exptl_absorpt_coefficient_mu 0.1133
_exptl_absorpt_correction_type none
_exptl_absorpt_process_details none
_exptl_crystal_colour colourless
_exptl_crystal_density_diffrn 1.436
_exptl_crystal_density_meas ?
_exptl_crystal_description plate
_exptl_crystal_F_000 640
_exptl_crystal_size_max 0.40
_exptl_crystal_size_mid 0.35
_exptl_crystal_size_min 0.15
_refine_diff_density_max 0.32
_refine_diff_density_min -0.30
_refine_ls_abs_structure_details 'not established'
_refine_ls_extinction_method none
_refine_ls_goodness_of_fit_obs 1.586
_refine_ls_hydrogen_treatment
;
H-atom positions were found from \DF synthesis and included with U~iso~(H) =
1.2U~eq~(C)
;
_refine_ls_matrix_type full
_refine_ls_number_parameters 246
_refine_ls_number_reflns 2018
_refine_ls_number_restraints 0
_refine_ls_R_factor_obs 0.0449
_refine_ls_shift/esd_max 0.014
_refine_ls_structure_factor_coef F
_refine_ls_weighting_details 'w = 4F~o~^2^/\s^2^(F~o~^2^)'
_refine_ls_weighting_scheme calc
_refine_ls_wR_factor_obs 0.0491
_reflns_number_observed 2020
_reflns_number_total 2850
_reflns_observed_criterion I>3\s(I)
_cod_data_source_file bm1049.cif
_cod_data_source_block AB1NOS
_cod_depositor_comments
;
The following automatic conversions were performed:

'_exptl_crystal_density_meas' value 'not measured' was changed to '?'
- the value is perceived as not measured.

Automatic conversion script
Id: cif_fix_values 3008 2015-01-20 13:52:24Z robertas 

The following automatic conversions were performed:

'_refine_ls_weighting_scheme' value 'w = 4F~o~^2^/\s^2^(F~o~^2^)' was
changed to 'calc'. New tag '_refine_ls_weighting_details' was
created. The value of the new tag was set to 'w =
4F~o~^2^/\s^2^(F~o~^2^)'.

Automatic conversion script
Id: cif_fix_values 3143 2015-03-26 13:38:13Z robertas 
;
_cod_original_cell_volume 2861(5)
_cod_database_code 2004951

loop_
_symmetry_equiv_pos_as_xyz
'   +x,   +y,   +z'
'   -x,   -y,1/2+z'
'1/2-x,   +y,1/2+z'
'1/2+x,   -y,   +z'

loop_
_atom_site_aniso_label
_atom_site_aniso_U_11
_atom_site_aniso_U_22
_atom_site_aniso_U_33
_atom_site_aniso_U_12
_atom_site_aniso_U_13
_atom_site_aniso_U_23
S1 0.0303(8) 0.0195(7) 0.0242(7) -0.0001(7) -0.0003(8) 0.0010(7)
S2 0.0198(7) 0.0228(7) 0.0335(8) 0.0016(7) -0.0042(7) 0.0038(8)
O1 0.041(2) 0.019(2) 0.021(2) 0.001(2) -0.001(2) -0.001(2)
O2 0.034(2) 0.032(2) 0.033(3) 0.002(2) -0.006(2) 0.002(2)
O3 0.035(2) 0.028(2) 0.034(2) -0.003(2) 0.002(2) 0.004(2)
O4 0.024(2) 0.028(2) 0.035(3) 0.000(2) -0.006(2) 0.007(2)
O5 0.029(3) 0.039(3) 0.042(3) -0.001(2) -0.011(2) -0.003(2)
O6 0.027(2) 0.032(2) 0.047(3) 0.004(2) 0.005(2) 0.002(2)
N1 0.032(3) 0.022(2) 0.021(3) -0.003(2) -0.001(2) -0.005(2)
N2 0.024(3) 0.026(3) 0.037(3) -0.001(2) -0.001(3) 0.001(3)
C1 0.021(3) 0.022(3) 0.027(3) 0.001(3) -0.002(3) -0.001(3)
C8 0.036(3) 0.019(3) 0.020(3) 0.004(3) 0.002(3) 0.007(3)
C18 0.022(3) 0.025(3) 0.026(3) 0.000(3) -0.005(3) -0.004(3)
C25 0.020(3) 0.023(3) 0.045(4) 0.006(3) 0.000(3) 0.007(3)

loop_
_atom_site_label
_atom_site_fract_x
_atom_site_fract_y
_atom_site_fract_z
_atom_site_U_iso_or_equiv
_atom_site_thermal_displace_type
_atom_site_calc_flag
S1 .08324(9) .41793(10) .3682 .0247(7) Uij yes
S2 .25715(9) .01417(10) .1303(2) .0254(7) Uij ?
O1 .0654(3) .6548(3) .2240(3) .027(2) Uij yes
O2 .1614(3) .3964(3) .4146(3) .033(2) Uij yes
O3 .0084(3) .3798(3) .4120(3) .032(2) Uij yes
O4 .4164(2) -0.1396(3) .2606(3) .029(2) Uij ?
O5 .2251(3) -.0289(3) .0426(3) .037(3) Uij ?
O6 .2020(3) .0795(3) .1836(3) .036(2) Uij ?
N1 .0734(3) .5437(3) .3523(4) .025(3) Uij yes
N2 .2896(3) -.0791(4) .2022(4) .029(3) Uij ?
C1 .0722(3) .5627(4) .2616(4) .023(3) Uij yes
C2 .0795(4) .4772(4) .1919(4) .0250(10) Uij yes
C3 .0886(4) .3870(4) .2426(4) .0230(10) Uij yes
C4 .1017(4) .2943(5) .1979(5) .032(2) Uij yes
C5 .1046(5) .2969(5) .0967(6) .046(2) Uij yes
C6 .0945(4) .3852(5) .0457(5) .044(2) Uij yes
C7 .0823(4) .4778(5) .0912(5) .031(2) Uij yes
C8 .0607(4) .7386(4) .2894(4) .025(3) Uij yes
C9 .1321(4) .7882(5) .3126(5) .031(2) Uij yes
C10 .1291(4) .8757(4) .3700(5) .0340(10) Uij yes
C11 .0521(4) .9115(5) .4024(5) .036(2) Uij yes
C12 -.0232(3) .8619(4) .3767(5) .0270(10) Uij yes
C13 -.0200(3) .7725(4) .3186(4) .0230(10) Uij yes
C14 -.0961(4) .7243(5) .2895(5) .0290(10) Uij yes
C15 -0.1722(4) .7638(5) .3179(5) .034(2) Uij yes
C16 -0.1756(4) .8529(4) .3730(6) .036(2) Uij yes
C17 -0.1036(4) .8998(4) .4027(5) .031(2) Uij yes
C18 .3702(3) -.0740(4) .2090(5) .024(3) Uij ?
C19 .4158(4) .0088(4) .1585(4) .0240(10) Uij ?
C20 .3581(3) .0696(4) .1107(4) .0210(10) Uij ?
C21 .3806(4) .1536(5) .0584(5) .0300(10) Uij ?
C22 .4676(4) .1747(5) .0545(5) .032(2) Uij ?
C23 .5258(4) .1136(4) .0998(5) .0270(10) Uij ?
C24 .5010(4) .0286(4) .1523(4) .0260(10) Uij ?
C25 .3717(4) -0.2222(4) .3053(5) .029(3) Uij ?
C26 .3491(4) -0.2130(4) .3988(4) .0250(10) Uij ?
C27 .3099(4) -0.2961(5) .4464(5) .034(2) Uij ?
C28 .2953(4) -0.3845(4) .3948(5) .031(2) Uij ?
C29 .3184(4) -0.3934(4) .2962(5) .0270(10) Uij ?
C30 .3584(4) -0.3093(4) .2487(4) .0230(10) Uij ?
C31 .3798(4) -0.3182(5) .1488(5) .033(2) Uij ?
C32 .3622(4) -0.4066(5) .1008(5) .042(2) Uij ?
C33 .3229(4) -0.4882(5) .1462(5) .043(2) Uij ?
C34 .3011(4) -0.4819(5) .2411(5) .036(2) Uij ?
H1 .1210 .2262 .2399 .0387 Uij ?
H2 .1225 .2324 .0605 .0520 Uij ?
H3 .0982 .3963 -0.0273 .0518 Uij ?
H4 .1004 .5328 .0558 .0381 Uij ?
H5 .1892 .7539 .3095 .0390 Uij ?
H6 .1896 .9070 .3970 .0392 Uij ?
H7 .0486 .9729 .4439 .0429 Uij ?
H8 -0.0838 .6646 .2481 .0351 Uij ?
H9 -0.2151 .7279 .2807 .0398 Uij ?
H10 -0.2323 .8820 .3964 .0434 Uij ?
H11 -0.1022 .9669 .4546 .0365 Uij ?
H12 .3439 .2022 .0158 .0365 Uij ?
H13 .4760 .2353 .0030 .0404 Uij ?
H14 .5916 .1232 .0989 .0347 Uij ?
H15 .5443 -0.0091 .2032 .0317 Uij ?
H16 .3533 -0.1455 .4393 .0329 Uij ?
H17 .2966 -0.2837 .5188 .0380 Uij ?
H19 .4150 -0.2601 .1050 .0438 Uij ?
H20 .3859 -0.4194 .0312 .0489 Uij ?
H21 .3070 -0.5425 .0821 .0512 Uij ?
H22 .2847 -0.5412 .2840 .0435 Uij ?
H18 .2579 -0.4398 .4127 .0365 Uij ?

loop_
_atom_type_symbol
_atom_type_scat_dispersion_real
_atom_type_scat_dispersion_imag
_atom_type_scat_source
C 0.002 0.002 'International Tables'
H 0.000 0.000 'International Tables'
N 0.004 0.003 'International Tables'
O 0.008 0.006 'International Tables'
S 0.110 0.124 'International Tables'

loop_
_geom_angle_atom_site_label_1
_geom_angle_atom_site_label_2
_geom_angle_atom_site_label_3
_geom_angle
_geom_angle_publ_flag
O2 S1 O3 117.9(2) yes
O2 S1 N1 109.6(2) yes
O2 S1 C3 110.4(3) yes
O3 S1 N1 108.8(3) yes
O3 S1 C3 111.9(3) yes
N1 S1 C3 95.8(3) yes
O5 S2 O6 117.0(3) no
O5 S2 N2 109.0(3) no
O5 S2 C20 110.7(3) no
O6 S2 N2 109.0(3) no
O6 S2 C20 112.7(3) no
N2 S2 C20 96.4(3) no
C1 O1 C8 117.5(4) yes
C18 O4 C25 116.2(4) no
S1 N1 C1 108.9(4) yes
S2 N2 C18 108.4(4) no
O1 C1 N1 124.5(6) yes
O1 C1 C2 116.4(5) yes
N1 C1 C2 119.1(5) yes
C1 C2 C3 109.2(5) yes
C1 C2 C7 130.3(6) yes
C3 C2 C7 120.5(6) no
S1 C3 C2 107.0(4) yes
S1 C3 C4 130.0(5) no
C2 C3 C4 122.9(6) no
C3 C4 C5 115.5(6) no
C3 C4 H1 121.20 no
C5 C4 H1 122.26 no
C4 C5 C6 122.2(7) no
C4 C5 H2 118.45 no
C6 C5 H2 118.91 no
C5 C6 C7 121.9(7) no
C5 C6 H3 128.58 no
C7 C6 H3 109.38 no
C2 C7 C6 117.0(6) no
C2 C7 H4 123.15 no
C6 C7 H4 113.94 no
O1 C8 C9 118.6(5) yes
O1 C8 C13 118.0(5) yes
C9 C8 C13 123.0(5) yes
C8 C9 C10 120.2(6) no
C8 C9 H5 121.98 no
C10 C9 H5 114.87 no
C9 C10 C11 119.5(6) no
C9 C10 H6 117.71 no
C11 C10 H6 122.16 no
C10 C11 C12 120.9(6) no
C10 C11 H7 120.74 no
C12 C11 H7 118.35 no
C11 C12 C13 119.6(5) no
C11 C12 C17 122.8(5) no
C13 C12 C17 117.6(5) no
C8 C13 C12 116.8(5) no
C8 C13 C14 123.4(5) no
C12 C13 C14 119.7(5) no
C13 C14 C15 120.1(6) no
C13 C14 H8 110.21 no
C15 C14 H8 129.70 no
C14 C15 C16 120.4(6) no
C14 C15 H9 106.50 no
C16 C15 H9 131.61 no
C15 C16 C17 120.6(6) no
C15 C16 H10 121.01 no
C17 C16 H10 118.29 no
C12 C17 C16 121.6(6) no
C12 C17 H11 114.38 no
C16 C17 H11 123.79 no
O4 C18 N2 123.7(5) no
O4 C18 C19 116.9(5) no
N2 C18 C19 119.5(5) no
C18 C19 C20 108.8(5) no
C18 C19 C24 130.4(5) no
C20 C19 C24 120.8(5) no
S2 C20 C19 106.9(4) no
S2 C20 C21 130.2(4) no
C19 C20 C21 122.9(5) no
C20 C21 C22 115.8(6) no
C20 C21 H12 130.03 no
C22 C21 H12 114.02 no
C21 C22 C23 121.9(6) no
C21 C22 H13 106.94 no
C23 C22 H13 130.43 no
C22 C23 C24 121.0(6) no
C22 C23 H14 126.40 no
C24 C23 H14 112.57 no
C19 C24 C23 117.5(5) no
C19 C24 H15 119.28 no
C23 C24 H15 121.14 no
O4 C25 C26 118.5(6) no
O4 C25 C30 116.8(5) no
C26 C25 C30 124.6(6) no
C25 C26 C27 119.5(6) no
C25 C26 H16 124.71 no
C27 C26 H16 115.56 no
C26 C27 C28 118.8(6) no
C26 C27 H17 114.60 no
C28 C27 H17 126.60 no
C27 C28 C29 121.5(6) no
C27 C28 H18 126.83 no
C29 C28 H18 110.00 no
C28 C29 C30 119.4(5) no
C28 C29 C34 122.3(6) no
C30 C29 C34 118.2(6) no
C25 C30 C29 116.2(5) no
C25 C30 C31 124.8(6) no
C29 C30 C31 119.0(6) no
C30 C31 C32 119.4(6) no
C30 C31 H19 125.78 no
C32 C31 H19 114.69 no
C31 C32 C33 121.9(7) no
C31 C32 H20 120.61 no
C33 C32 H20 116.88 no
C32 C33 C34 120.2(7) no
C32 C33 H21 103.18 no
C34 C33 H21 135.62 no
C29 C34 C33 121.2(7) no
C29 C34 H22 111.56 no
C33 C34 H22 125.70 no

loop_
_geom_bond_atom_site_label_1
_geom_bond_atom_site_label_2
_geom_bond_distance
_geom_bond_publ_flag
S1 O2 1.424(4) yes
S1 O3 1.423(4) yes
S1 N1 1.668(5) yes
S1 C3 1.778(6) yes
S2 O5 1.426(5) no
S2 O6 1.427(4) no
S2 N2 1.654(5) no
S2 C20 1.780(6) no
O1 C1 1.316(7) yes
O1 C8 1.422(7) yes
O4 C18 1.334(7) no
O4 C25 1.433(7) no
N1 C1 1.274(7) yes
N2 C18 1.284(7) no
C1 C2 1.480(8) yes
C2 C3 1.379(8) yes
C2 C7 1.388(8) no
C3 C4 1.377(8) no
C4 C5 1.4000(10) no
C4 H1 1.106 no
C5 C6 1.360(10) no
C5 H2 1.021 no
C6 C7 1.378(9) no
C6 H3 1.019 no
C8 C9 1.346(8) no
C7 H4 0.917 no
C8 C13 1.414(8) no
C9 C10 1.392(8) no
C9 H5 1.013 no
C10 C11 1.384(8) no
C10 H6 1.108 no
C11 C12 1.405(8) no
C11 H7 0.987 no
C12 C13 1.418(8) no
C12 C17 1.416(8) no
C13 C14 1.421(8) no
C14 C15 1.371(9) no
C14 H8 0.986 no
C15 C16 1.393(9) no
C15 H9 0.973 no
C16 C17 1.361(8) no
C16 H10 1.029 no
C17 H11 1.134 no
C18 C19 1.479(8) no
C19 C20 1.380(8) no
C19 C24 1.380(8) no
C20 C21 1.363(8) no
C21 C22 1.410(8) no
C21 H12 1.044 no
C22 C23 1.371(8) no
C22 H13 1.073 no
C23 C24 1.384(8) no
C23 H14 1.052 no
C24 H15 1.098 no
C25 C26 1.342(9) no
C25 C30 1.397(8) no
C26 C27 1.414(8) no
C26 H16 1.047 no
C27 C28 1.377(9) no
C27 H17 1.033 no
C28 C29 1.411(9) no
C28 H18 0.969 no
C29 C30 1.430(8) no
C29 C34 1.411(9) no
C30 C31 1.422(8) no
C31 C32 1.361(9) no
C31 H19 1.120 no
C32 C33 1.390(10) no
C32 H20 1.044 no
C33 C34 1.355(9) no
C33 H21 1.160 no
C34 H22 1.010 no

loop_
_geom_torsion_atom_site_label_1
_geom_torsion_atom_site_label_2
_geom_torsion_atom_site_label_3
_geom_torsion_atom_site_label_4
_geom_torsion
_geom_torsion_publ_flag
S1 N1 C1 O1 -179.7(4) yes
S1 N1 C1 C2 -0.3(7) yes
S1 C3 C2 C1 2.0(6) yes
S1 C3 C2 C7 179.0(5) no
S1 C3 C4 C5 -178.3(5) no
S2 N2 C18 O4 -178.9(5) no
S2 N2 C18 C19 1.8(7) no
S2 C20 C19 C18 -2.2(6) no
S2 C20 C19 C24 176.2(5) no
S2 C20 C21 C22 -177.5(5) no
O1 C1 C2 C3 178.2(5) yes
O1 C1 C2 C7 2.0(10) yes
O1 C8 C9 C10 174.7(5) yes
O1 C8 C13 C12 -174.4(5) yes
O1 C8 C13 C14 2.9(8) yes
O2 S1 N1 C1 115.4(4) yes
O2 S1 C3 C2 -115.5(4) yes
O2 S1 C3 C4 62.6(7) no
O3 S1 N1 C1 -114.2(5) no
O3 S1 C3 C2 111.1(4) no
O3 S1 C3 C4 -70.9(7) no
O4 C18 C19 C20 -179.0(5) no
O4 C18 C19 C24 2.8(9) no
O4 C25 C26 C27 -175.8(5) no
O4 C25 C30 C29 176.2(5) no
O4 C25 C30 C31 -5.4(9) no
O5 S2 N2 C18 111.9(4) no
O5 S2 C20 C19 -110.2(4) no
O5 S2 C20 C21 68.3(6) no
O6 S2 N2 C18 -119.3(4) no
O6 S2 C20 C19 116.6(4) no
O6 S2 C20 C21 -64.8(7) no
N1 S1 C3 C2 -2.0(5) yes
N1 S1 C3 C4 176.1(6) no
N1 C1 O1 C8 1.2(8) yes
N1 C1 C2 C3 -1.2(8) yes
N1 C1 C2 C7 -177.9(7) no
N2 S2 C20 C19 2.9(4) no
N2 S2 C20 C21 -178.5(6) no
N2 C18 O4 C25 3.4(8) no
N2 C18 C19 C20 0.4(8) no
N2 C18 C19 C24 -177.8(6) no
C1 O1 C8 C9 94.3(6) yes
C1 O1 C8 C13 -92.3(6) no
C1 N1 S1 C3 1.3(5) yes
C1 C2 C3 C4 -176.2(6) no
C1 C2 C7 C6 176.3(6) no
C2 C1 O1 C8 -178.2(5) yes
C2 C3 C4 C5 -1.0(10) no
C2 C7 C6 C5 -1.0(10) no
C3 C2 C7 C6 .0(10) no
C3 C4 C5 C6 -1.0(10) no
C4 C3 C2 C7 1.0(10) no
C4 C5 C6 C7 1.0(10) no
C8 C9 C10 C11 .0(10) no
C8 C13 C12 C11 -0.3(8) no
C8 C13 C12 C17 177.0(5) no
C8 C13 C14 C15 -177.6(6) no
C9 C8 C13 C12 -1.4(9) no
C9 C8 C13 C14 176.0(6) no
C9 C10 C11 C12 -1.0(10) no
C10 C9 C8 C13 1.7(9) no
C10 C11 C12 C13 1.5(9) no
C10 C11 C12 C17 -175.6(6) no
C11 C12 C13 C14 -177.7(6) no
C11 C12 C17 C16 176.9(7) no
C12 C13 C14 C15 -0.3(9) no
C12 C17 C16 C15 2.0(10) no
C13 C12 C17 C16 -0.3(9) no
C13 C14 C15 C16 2.0(10) no
C14 C13 C12 C17 -0.4(8) no
C14 C15 C16 C17 -3.0(10) no
C18 O4 C25 C26 -97.0(7) no
C18 O4 C25 C30 86.2(6) no
C18 N2 S2 C20 -2.7(5) no
C18 C19 C20 C21 179.1(5) no
C18 C19 C24 C23 -179.4(6) no
C19 C18 O4 C25 -177.2(5) no
C19 C20 C21 C22 0.8(9) no
C19 C24 C23 C22 -1.1(9) no
C20 C19 C24 C23 2.6(9) no
C20 C21 C22 C23 0.7(9) no
C21 C20 C19 C24 -2.5(9) no
C21 C22 C23 C24 -1.0(10) no
C25 C26 C27 C28 -0.5(9) no
C25 C30 C29 C28 -0.2(8) no
C25 C30 C29 C34 177.9(6) no
C25 C30 C31 C32 -178.7(6) no
C26 C25 C30 C29 -0.4(9) no
C26 C25 C30 C31 177.9(6) no
C26 C27 C28 C29 -0.1(9) no
C27 C26 C25 C30 0.8(9) no
C27 C28 C29 C30 0.5(9) no
C27 C28 C29 C34 -177.6(6) no
C28 C29 C30 C31 -178.7(6) no
C28 C29 C34 C33 179.1(6) no
C29 C30 C31 C32 -0.4(9) no
C29 C34 C33 C32 -1.0(10) no
C30 C29 C34 C33 1.0(9) no
C30 C31 C32 C33 1.0(10) no
C31 C30 C29 C34 -0.5(8) no
C31 C32 C33 C34 .0(10) no
